data_4119154
loop_
_publ_author_name
'Nathaniel I. Shank'
'Ha H. Pham'
'Alan S. Waggoner'
'Bruce A. Armitage'

_publ_section_title
;
 Twisted Cyanines: A Non-Planar Fluorogenic Dye with Superior
 Photostability and its Use in a Protein-Based Fluoromodule
;
_journal_name_full 'Journal of the American Chemical Society'
_journal_page_first 242
_journal_page_last 251
_journal_paper_doi 10.1021/ja308629w
_journal_volume 135
_journal_year 2013
_chemical_absolute_configuration ad
_chemical_formula_sum 'C22 H19 I N4 S'
_chemical_formula_weight 498.37
_chemical_name_systematic
; 
 ? 
;
_space_group_IT_number 33
_symmetry_cell_setting orthorhombic
_symmetry_space_group_name_Hall 'P 2c -2n'
_symmetry_space_group_name_H-M 'P n a 21'
_atom_sites_solution_hydrogens geom
_atom_sites_solution_primary direct
_atom_sites_solution_secondary difmap
_audit_creation_method SHELXL-97
_cell_angle_alpha 90.00
_cell_angle_beta 90.00
_cell_angle_gamma 90.00
_cell_formula_units_Z 4
_cell_length_a 19.0630(5)
_cell_length_b 14.8769(4)
_cell_length_c 7.3520(3)
_cell_measurement_reflns_used 6748
_cell_measurement_temperature 100(2)
_cell_measurement_theta_max 71.125
_cell_measurement_theta_min 3.769
_cell_volume 2085.02(12)
_computing_cell_refinement 'Bruker SAINT'
_computing_data_collection 'Bruker APEX2'
_computing_data_reduction 'Bruker SAINT'
_computing_molecular_graphics 'Bruker SHELXTL'
_computing_publication_material 'Bruker SHELXTL'
_computing_structure_refinement 'SHELXL-97 (Sheldrick, 2008)'
_computing_structure_solution 'SHELXS-97 (Sheldrick, 2008)'
_diffrn_ambient_temperature 100(2)
_diffrn_measured_fraction_theta_full 0.956
_diffrn_measured_fraction_theta_max 0.939
_diffrn_measurement_device_type 'Bruker APEX-II CCD'
_diffrn_measurement_method '\f and \w scans'
_diffrn_radiation_monochromator graphite
_diffrn_radiation_source 'fine-focus sealed tube'
_diffrn_radiation_type CuK\a
_diffrn_radiation_wavelength 1.54178
_diffrn_reflns_av_R_equivalents 0.0375
_diffrn_reflns_av_sigmaI/netI 0.0424
_diffrn_reflns_limit_h_max 23
_diffrn_reflns_limit_h_min -22
_diffrn_reflns_limit_k_max 18
_diffrn_reflns_limit_k_min -17
_diffrn_reflns_limit_l_max 8
_diffrn_reflns_limit_l_min -7
_diffrn_reflns_number 12815
_diffrn_reflns_theta_full 68.00
_diffrn_reflns_theta_max 71.31
_diffrn_reflns_theta_min 3.77
_exptl_absorpt_coefficient_mu 13.113
_exptl_absorpt_correction_T_max 0.6221
_exptl_absorpt_correction_T_min 0.1605
_exptl_absorpt_correction_type multi-scan
_exptl_absorpt_process_details 'Bruker Sadabs'
_exptl_crystal_colour orange
_exptl_crystal_density_diffrn 1.588
_exptl_crystal_description blade
_exptl_crystal_F_000 992
_exptl_crystal_size_max 0.22
_exptl_crystal_size_mid 0.08
_exptl_crystal_size_min 0.04
_refine_diff_density_max 0.613
_refine_diff_density_min -0.923
_refine_diff_density_rms 0.082
_refine_ls_abs_structure_details 'Flack H D (1983), Acta Cryst. A39, 876-881'
_refine_ls_abs_structure_Flack 0.004(8)
_refine_ls_extinction_method none
_refine_ls_goodness_of_fit_ref 0.824
_refine_ls_hydrogen_treatment constr
_refine_ls_matrix_type full
_refine_ls_number_parameters 257
_refine_ls_number_reflns 2901
_refine_ls_number_restraints 1
_refine_ls_restrained_S_all 0.824
_refine_ls_R_factor_all 0.0327
_refine_ls_R_factor_gt 0.0282
_refine_ls_shift/su_max 0.001
_refine_ls_shift/su_mean 0.000
_refine_ls_structure_factor_coef Fsqd
_refine_ls_weighting_details 'calc w=1/[\s^2^(Fo^2^)+(0.0780P)^2^+0.0000P] where P=(Fo^2^+2Fc^2^)/3'
_refine_ls_weighting_scheme calc
_refine_ls_wR_factor_gt 0.0777
_refine_ls_wR_factor_ref 0.0817
_reflns_number_gt 2653
_reflns_number_total 2901
_reflns_threshold_expression >2sigma(I)
_cod_data_source_file ja308629w_si_003.cif
_cod_data_source_block shank1a_0ma
_cod_original_cell_volume 2085.01(12)
_cod_database_code 4119154

loop_
_symmetry_equiv_pos_as_xyz
'x, y, z'
'-x, -y, z+1/2'
'-x+1/2, y+1/2, z+1/2'
'x+1/2, -y+1/2, z'

loop_
_atom_site_label
_atom_site_type_symbol
_atom_site_fract_x
_atom_site_fract_y
_atom_site_fract_z
_atom_site_U_iso_or_equiv
_atom_site_adp_type
_atom_site_occupancy
_atom_site_symmetry_multiplicity
_atom_site_calc_flag
_atom_site_refinement_flags
I I 0.384313(11) 0.349600(14) 0.24719(8) 0.01988(11) Uani 1 1 d .
S S 0.19711(5) 0.52078(7) 0.43623(15) 0.0148(2) Uani 1 1 d .
N1 N 0.1291(2) 0.6559(2) 0.3113(6) 0.0139(8) Uani 1 1 d .
C1 C 0.2448(2) 0.6077(3) 0.3384(6) 0.0165(8) Uani 1 1 d .
N2 N -0.1312(2) 0.6772(3) 0.6034(5) 0.0143(7) Uani 1 1 d .
C2 C 0.3169(2) 0.6127(3) 0.3104(6) 0.0195(9) Uani 1 1 d .
H2A H 0.3473 0.5653 0.3464 0.023 Uiso 1 1 calc R
N3 N 0.06700(19) 0.3685(3) 0.5189(6) 0.0188(8) Uani 1 1 d .
C3 C 0.3427(2) 0.6903(3) 0.2273(7) 0.0225(10) Uani 1 1 d .
H3A H 0.3917 0.6956 0.2050 0.027 Uiso 1 1 calc R
N4 N 0.3857(2) 0.5690(3) 0.7470(16) 0.0462(13) Uani 1 1 d .
C4 C 0.2984(2) 0.7598(3) 0.1765(7) 0.0230(9) Uani 1 1 d .
H4A H 0.3178 0.8124 0.1231 0.028 Uiso 1 1 calc R
C5 C 0.2261(2) 0.7545(3) 0.2019(6) 0.0192(10) Uani 1 1 d .
H5A H 0.1958 0.8021 0.1658 0.023 Uiso 1 1 calc R
C6 C 0.1999(2) 0.6764(3) 0.2828(6) 0.0136(8) Uani 1 1 d .
C7 C 0.11783(19) 0.5767(3) 0.3952(7) 0.0138(9) Uani 1 1 d .
C8 C 0.0533(2) 0.5356(3) 0.4425(7) 0.0141(8) Uani 1 1 d .
C9 C -0.0103(2) 0.5836(3) 0.4883(6) 0.0122(8) Uani 1 1 d .
C10 C -0.0072(2) 0.6694(3) 0.5633(7) 0.0157(9) Uani 1 1 d .
H10A H 0.0369 0.6984 0.5752 0.019 Uiso 1 1 calc R
C11 C -0.0672(2) 0.7132(3) 0.6210(6) 0.0156(8) Uani 1 1 d .
H11A H -0.0629 0.7709 0.6751 0.019 Uiso 1 1 calc R
C12 C -0.1397(2) 0.5933(3) 0.5249(6) 0.0130(8) Uani 1 1 d .
C13 C -0.2076(2) 0.5559(3) 0.5040(6) 0.0168(9) Uani 1 1 d .
H13A H -0.2475 0.5889 0.5431 0.020 Uiso 1 1 calc R
C14 C -0.2160(2) 0.4729(3) 0.4283(7) 0.0178(8) Uani 1 1 d .
H14A H -0.2618 0.4489 0.4128 0.021 Uiso 1 1 calc R
C15 C -0.1572(2) 0.4226(3) 0.3728(6) 0.0180(9) Uani 1 1 d .
H15A H -0.1633 0.3643 0.3225 0.022 Uiso 1 1 calc R
C16 C -0.0908(2) 0.4580(3) 0.3915(6) 0.0144(8) Uani 1 1 d .
H16A H -0.0516 0.4240 0.3512 0.017 Uiso 1 1 calc R
C17 C -0.0794(2) 0.5440(3) 0.4692(6) 0.0128(8) Uani 1 1 d .
C18 C 0.07444(19) 0.7122(3) 0.2293(8) 0.0176(9) Uani 1 1 d .
H18A H 0.0317 0.6766 0.2126 0.026 Uiso 1 1 calc R
H18B H 0.0907 0.7344 0.1111 0.026 Uiso 1 1 calc R
H18C H 0.0645 0.7633 0.3095 0.026 Uiso 1 1 calc R
C19 C -0.1924(2) 0.7257(3) 0.6766(7) 0.0192(8) Uani 1 1 d .
H19A H -0.1769 0.7824 0.7314 0.029 Uiso 1 1 calc R
H19B H -0.2154 0.6887 0.7692 0.029 Uiso 1 1 calc R
H19C H -0.2255 0.7384 0.5779 0.029 Uiso 1 1 calc R
C20 C 0.0592(2) 0.4434(3) 0.4841(6) 0.0147(9) Uani 1 1 d .
C21 C 0.4283(2) 0.5148(3) 0.7416(12) 0.0325(11) Uani 1 1 d .
C22 C 0.4828(3) 0.4478(3) 0.7292(13) 0.0427(18) Uani 1 1 d .
H22A H 0.4747 0.4101 0.6217 0.064 Uiso 1 1 calc R
H22B H 0.4821 0.4101 0.8386 0.064 Uiso 1 1 calc R
H22C H 0.5285 0.4774 0.7188 0.064 Uiso 1 1 calc R

loop_
_atom_site_aniso_label
_atom_site_aniso_U_11
_atom_site_aniso_U_22
_atom_site_aniso_U_33
_atom_site_aniso_U_23
_atom_site_aniso_U_13
_atom_site_aniso_U_12
I 0.01442(14) 0.01677(14) 0.02844(18) 0.00068(15) -0.00113(14) 0.00090(7)
S 0.0095(4) 0.0177(5) 0.0173(5) -0.0001(4) 0.0008(4) 0.0009(3)
N1 0.0134(17) 0.0170(18) 0.011(2) 0.0005(12) 0.0012(14) -0.0016(13)
C1 0.0116(19) 0.021(2) 0.017(2) -0.0047(18) 0.0014(16) -0.0002(16)
N2 0.0134(16) 0.0155(17) 0.0139(18) 0.0019(14) 0.0027(15) 0.0024(15)
C2 0.0110(18) 0.027(2) 0.021(2) -0.0047(17) -0.0021(15) -0.0027(17)
N3 0.0082(16) 0.0210(19) 0.027(2) 0.0015(16) -0.0005(15) 0.0013(14)
C3 0.0135(17) 0.034(2) 0.020(3) -0.009(2) 0.0033(17) -0.0035(17)
N4 0.032(2) 0.041(3) 0.066(4) 0.010(4) 0.003(3) 0.0038(18)
C4 0.014(2) 0.037(2) 0.018(2) -0.002(2) 0.0029(18) -0.0111(18)
C5 0.0121(18) 0.025(2) 0.021(3) -0.0005(17) 0.0008(15) -0.0042(15)
C6 0.0087(16) 0.0208(18) 0.011(2) -0.0062(16) -0.0011(15) -0.0009(15)
C7 0.0113(18) 0.016(2) 0.015(2) -0.0028(17) 0.0001(14) -0.0002(13)
C8 0.0125(18) 0.0157(19) 0.014(2) 0.0034(17) -0.0021(17) 0.0044(15)
C9 0.0117(18) 0.0159(19) 0.009(2) 0.0020(15) 0.0006(14) -0.0015(15)
C10 0.0113(19) 0.0185(19) 0.017(2) 0.0003(17) -0.0018(16) -0.0021(16)
C11 0.0132(19) 0.0167(19) 0.017(2) 0.0001(16) -0.0017(15) -0.0006(16)
C12 0.0123(19) 0.0119(18) 0.015(2) 0.0030(15) -0.0005(16) -0.0006(15)
C13 0.0099(18) 0.020(2) 0.021(2) 0.0027(16) 0.0012(16) 0.0015(16)
C14 0.0105(17) 0.029(2) 0.014(2) 0.0007(17) -0.0010(16) -0.0039(17)
C15 0.0145(19) 0.022(2) 0.017(2) 0.0012(17) -0.0027(16) -0.0023(16)
C16 0.0143(19) 0.0159(19) 0.013(2) 0.0045(15) -0.0027(16) -0.0002(16)
C17 0.0073(18) 0.020(2) 0.011(2) 0.0028(16) -0.0025(15) -0.0020(16)
C18 0.0120(15) 0.0163(16) 0.024(3) 0.0063(18) 0.0006(18) 0.0026(13)
C19 0.0142(19) 0.0203(19) 0.023(2) -0.0025(18) 0.0020(18) 0.0040(15)
C20 0.0096(18) 0.017(2) 0.017(2) 0.0007(16) 0.0020(16) 0.0023(15)
C21 0.025(2) 0.024(2) 0.049(3) 0.009(3) -0.007(3) -0.0086(18)
C22 0.030(2) 0.026(2) 0.072(6) 0.004(3) -0.010(3) -0.0028(19)

loop_
_atom_type_symbol
_atom_type_description
_atom_type_scat_dispersion_real
_atom_type_scat_dispersion_imag
_atom_type_scat_source
C C 0.0181 0.0091 'International Tables Vol C Tables 4.2.6.8 and 6.1.1.4'
H H 0.0000 0.0000 'International Tables Vol C Tables 4.2.6.8 and 6.1.1.4'
N N 0.0311 0.0180 'International Tables Vol C Tables 4.2.6.8 and 6.1.1.4'
S S 0.3331 0.5567 'International Tables Vol C Tables 4.2.6.8 and 6.1.1.4'
I I -0.3257 6.8362 'International Tables Vol C Tables 4.2.6.8 and 6.1.1.4'

loop_
_geom_angle_atom_site_label_1
_geom_angle_atom_site_label_2
_geom_angle_atom_site_label_3
_geom_angle
C1 S C7 91.5(2)
C7 N1 C6 114.3(4)
C7 N1 C18 125.1(4)
C6 N1 C18 119.9(4)
C6 C1 C2 121.6(4)
C6 C1 S 110.2(3)
C2 C1 S 128.2(4)
C11 N2 C12 120.4(4)
C11 N2 C19 119.4(4)
C12 N2 C19 120.1(4)
C3 C2 C1 117.2(4)
C3 C2 H2A 121.4
C1 C2 H2A 121.4
C4 C3 C2 121.3(4)
C4 C3 H3A 119.3
C2 C3 H3A 119.3
C3 C4 C5 121.7(4)
C3 C4 H4A 119.2
C5 C4 H4A 119.2
C4 C5 C6 117.2(4)
C4 C5 H5A 121.4
C6 C5 H5A 121.4
C1 C6 N1 112.9(4)
C1 C6 C5 121.0(4)
N1 C6 C5 126.1(4)
N1 C7 C8 128.9(4)
N1 C7 S 111.0(3)
C8 C7 S 120.1(3)
C20 C8 C7 113.9(4)
C20 C8 C9 119.7(4)
C7 C8 C9 124.8(4)
C10 C9 C8 120.6(4)
C10 C9 C17 116.6(4)
C8 C9 C17 122.6(4)
C9 C10 C11 121.3(4)
C9 C10 H10A 119.4
C11 C10 H10A 119.4
N2 C11 C10 122.4(4)
N2 C11 H11A 118.8
C10 C11 H11A 118.8
N2 C12 C13 120.3(4)
N2 C12 C17 119.4(4)
C13 C12 C17 120.3(4)
C14 C13 C12 120.5(4)
C14 C13 H13A 119.8
C12 C13 H13A 119.8
C13 C14 C15 120.4(4)
C13 C14 H14A 119.8
C15 C14 H14A 119.8
C16 C15 C14 119.9(4)
C16 C15 H15A 120.0
C14 C15 H15A 120.0
C15 C16 C17 121.7(4)
C15 C16 H16A 119.1
C17 C16 H16A 119.1
C16 C17 C12 117.2(4)
C16 C17 C9 123.0(4)
C12 C17 C9 119.8(4)
N1 C18 H18A 109.5
N1 C18 H18B 109.5
H18A C18 H18B 109.5
N1 C18 H18C 109.5
H18A C18 H18C 109.5
H18B C18 H18C 109.5
N2 C19 H19A 109.5
N2 C19 H19B 109.5
H19A C19 H19B 109.5
N2 C19 H19C 109.5
H19A C19 H19C 109.5
H19B C19 H19C 109.5
N3 C20 C8 177.1(4)
N4 C21 C22 178.1(9)
C21 C22 H22A 109.5
C21 C22 H22B 109.5
H22A C22 H22B 109.5
C21 C22 H22C 109.5
H22A C22 H22C 109.5
H22B C22 H22C 109.5

loop_
_geom_bond_atom_site_label_1
_geom_bond_atom_site_label_2
_geom_bond_distance
S C1 1.736(5)
S C7 1.752(4)
N1 C7 1.347(6)
N1 C6 1.400(6)
N1 C18 1.466(6)
C1 C6 1.395(6)
C1 C2 1.392(6)
N2 C11 1.338(6)
N2 C12 1.385(6)
N2 C19 1.473(5)
C2 C3 1.397(7)
C2 H2A 0.9500
N3 C20 1.153(6)
C3 C4 1.386(7)
C3 H3A 0.9500
N4 C21 1.144(7)
C4 C5 1.394(6)
C4 H4A 0.9500
C5 C6 1.398(6)
C5 H5A 0.9500
C7 C8 1.417(6)
C8 C20 1.409(6)
C8 C9 1.447(5)
C9 C10 1.392(6)
C9 C17 1.450(5)
C10 C11 1.383(6)
C10 H10A 0.9500
C11 H11A 0.9500
C12 C13 1.417(6)
C12 C17 1.423(6)
C13 C14 1.364(7)
C13 H13A 0.9500
C14 C15 1.408(6)
C14 H14A 0.9500
C15 C16 1.379(6)
C15 H15A 0.9500
C16 C17 1.418(6)
C16 H16A 0.9500
C18 H18A 0.9800
C18 H18B 0.9800
C18 H18C 0.9800
C19 H19A 0.9800
C19 H19B 0.9800
C19 H19C 0.9800
C21 C22 1.443(7)
C22 H22A 0.9800
C22 H22B 0.9800
C22 H22C 0.9800

loop_
_geom_torsion_atom_site_label_1
_geom_torsion_atom_site_label_2
_geom_torsion_atom_site_label_3
_geom_torsion_atom_site_label_4
_geom_torsion
C7 S C1 C6 1.5(3)
C7 S C1 C2 -177.1(5)
C6 C1 C2 C3 1.2(7)
S C1 C2 C3 179.7(4)
C1 C2 C3 C4 0.7(7)
C2 C3 C4 C5 -1.6(8)
C3 C4 C5 C6 0.7(7)
C2 C1 C6 N1 175.7(4)
S C1 C6 N1 -3.0(5)
C2 C1 C6 C5 -2.1(7)
S C1 C6 C5 179.2(3)
C7 N1 C6 C1 3.4(6)
C18 N1 C6 C1 -168.1(4)
C7 N1 C6 C5 -178.9(4)
C18 N1 C6 C5 9.6(7)
C4 C5 C6 C1 1.1(7)
C4 C5 C6 N1 -176.4(4)
C6 N1 C7 C8 -179.3(5)
C18 N1 C7 C8 -8.2(8)
C6 N1 C7 S -2.2(5)
C18 N1 C7 S 168.9(4)
C1 S C7 N1 0.4(4)
C1 S C7 C8 177.7(4)
N1 C7 C8 C20 163.9(5)
S C7 C8 C20 -13.0(6)
N1 C7 C8 C9 -30.4(8)
S C7 C8 C9 152.8(4)
C20 C8 C9 C10 137.4(5)
C7 C8 C9 C10 -27.5(7)
C20 C8 C9 C17 -38.9(6)
C7 C8 C9 C17 156.1(5)
C8 C9 C10 C11 -174.8(4)
C17 C9 C10 C11 1.7(7)
C12 N2 C11 C10 -0.1(7)
C19 N2 C11 C10 176.8(4)
C9 C10 C11 N2 -2.0(7)
C11 N2 C12 C13 -179.1(4)
C19 N2 C12 C13 3.9(6)
C11 N2 C12 C17 2.4(6)
C19 N2 C12 C17 -174.6(4)
N2 C12 C13 C14 -179.4(5)
C17 C12 C13 C14 -0.9(7)
C12 C13 C14 C15 1.2(7)
C13 C14 C15 C16 -1.4(7)
C14 C15 C16 C17 1.3(7)
C15 C16 C17 C12 -1.0(7)
C15 C16 C17 C9 -179.1(4)
N2 C12 C17 C16 179.3(4)
C13 C12 C17 C16 0.8(6)
N2 C12 C17 C9 -2.5(6)
C13 C12 C17 C9 179.0(4)
C10 C9 C17 C16 178.6(4)
C8 C9 C17 C16 -4.9(7)
C10 C9 C17 C12 0.5(6)
C8 C9 C17 C12 177.0(4)
C7 C8 C20 N3 16(11)
C9 C8 C20 N3 -151(10)
